data_7029520
loop_
_publ_author_name
'Dolinar, Brian S.'
'Berry, John F.'

_publ_section_title
;
 Electronic tuning of Mo2(thioamidate)4 complexes through \p-system
 substituents and cis/trans isomerism.
;
_journal_issue 16
_journal_name_full 'Dalton transactions (Cambridge, England : 2003)'
_journal_page_first 6165
_journal_page_last 6176
_journal_paper_doi 10.1039/c4dt00297k
_journal_volume 43
_journal_year 2014
_chemical_formula_moiety 'C16 H16 Mo2 N4 O4 S4, 2(C H2 Cl2)'
_chemical_formula_sum 'C18 H20 Cl4 Mo2 N4 O4 S4'
_chemical_formula_weight 818.30
_chemical_name_systematic
;
 ?
;
_space_group_crystal_system monoclinic
_space_group_IT_number 14
_space_group_name_Hall '-P 2ybc'
_space_group_name_H-M_alt 'P 1 21/c 1'
_symmetry_space_group_name_Hall '-P 2ybc'
_symmetry_space_group_name_H-M 'P 1 21/c 1'
_atom_sites_solution_hydrogens geom
_atom_sites_solution_primary direct
_audit_creation_date 2013-12-18
_audit_creation_method
;
  Olex2 1.2-alpha
  (compiled Nov  5 2012 18:25:38, GUI svn.r4372)
;
_cell_angle_alpha 90
_cell_angle_beta 110.31(2)
_cell_angle_gamma 90
_cell_formula_units_Z 2
_cell_length_a 9.101(4)
_cell_length_b 20.553(10)
_cell_length_c 7.445(4)
_cell_measurement_reflns_used 3794
_cell_measurement_temperature 100.0
_cell_measurement_theta_max 27.32
_cell_measurement_theta_min 2.39
_cell_volume 1306.0(11)
_computing_cell_refinement 'SAINT+ Ver. 8.30C (Bruker-AXS, 2013)'
_computing_data_collection 'APEX2 Ver. 2013.2-0 (Bruker-AXS, 2013)'
_computing_data_reduction 'SAINT+ Ver. 8.30C (Bruker-AXS, 2013)'
_computing_molecular_graphics
;
O. V. Dolomanov, L. J. Bourhis, R. J. Gildea, J. A. K. Howard and H. Puschmann,
OLEX2: a complete structure solution, refinement and analysis program.
J. Appl. Cryst. (2009). 42, 339-341.
;
_computing_publication_material
;
O. V. Dolomanov, L. J. Bourhis, R. J. Gildea, J. A. K. Howard and H. Puschmann,
OLEX2: a complete structure solution, refinement and analysis program.
J. Appl. Cryst. (2009). 42, 339-341.
;
_computing_structure_refinement
;
XLMP, G.M. Sheldrick, Acta Cryst.
(2008). A64, 112-122
;
_computing_structure_solution
;
XS, G.M. Sheldrick, Acta Cryst.
(2008). A64, 112-122
;
_diffrn_ambient_temperature 100.0
_diffrn_detector_area_resol_mean 7.9
_diffrn_detector_type 'CCD area detector'
_diffrn_measured_fraction_theta_full 1.000
_diffrn_measured_fraction_theta_max 0.996
_diffrn_measurement_device 'three-circle diffractometer'
_diffrn_measurement_device_type 'Bruker SMART APEX2 area detector'
_diffrn_measurement_method '0.5\% \w and 0.5\% \f scans'
_diffrn_radiation_collimation 'focusing mirrors'
_diffrn_radiation_monochromator 'mirror optics'
_diffrn_radiation_probe x-ray
_diffrn_radiation_type 'Mo K\a'
_diffrn_radiation_wavelength 0.71073
_diffrn_radiation_xray_symbol K-L~3~
_diffrn_reflns_av_R_equivalents 0.0542
_diffrn_reflns_av_unetI/netI 0.0435
_diffrn_reflns_Laue_measured_fraction_full 1.000
_diffrn_reflns_Laue_measured_fraction_max 0.996
_diffrn_reflns_limit_h_max 11
_diffrn_reflns_limit_h_min -11
_diffrn_reflns_limit_k_max 26
_diffrn_reflns_limit_k_min -26
_diffrn_reflns_limit_l_max 9
_diffrn_reflns_limit_l_min -8
_diffrn_reflns_number 14742
_diffrn_reflns_point_group_measured_fraction_full 1.000
_diffrn_reflns_point_group_measured_fraction_max 0.996
_diffrn_reflns_theta_full 25.000
_diffrn_reflns_theta_max 27.476
_diffrn_reflns_theta_min 1.982
_diffrn_source 'microfocus sealed X-ray tube'
_diffrn_source_type 'Incoatec I\ms'
_diffrn_standards_number 0
_exptl_absorpt_coefficient_mu 1.726
_exptl_absorpt_correction_T_max 1.0000
_exptl_absorpt_correction_T_min 0.7377
_exptl_absorpt_correction_type analytical
_exptl_absorpt_process_details
;
SADABS-2012/1 (Bruker,2012) was used for absorption correction.
wR2(int) was 0.1094 before and 0.0547 after correction.
The Ratio of minimum to maximum transmission is 0.7377.
The \l/2 correction factor is Not present.
;
_exptl_crystal_colour orange
_exptl_crystal_colour_primary orange
_exptl_crystal_density_diffrn 2.081
_exptl_crystal_density_method 'not measured'
_exptl_crystal_description needle
_exptl_crystal_F_000 808
_exptl_crystal_size_max 0.241
_exptl_crystal_size_mid 0.038
_exptl_crystal_size_min 0.018
_refine_diff_density_max 0.994
_refine_diff_density_min -1.314
_refine_diff_density_rms 0.143
_refine_ls_extinction_method none
_refine_ls_goodness_of_fit_ref 1.060
_refine_ls_hydrogen_treatment constr
_refine_ls_matrix_type full
_refine_ls_number_parameters 173
_refine_ls_number_reflns 2981
_refine_ls_number_restraints 10
_refine_ls_restrained_S_all 1.076
_refine_ls_R_factor_all 0.0509
_refine_ls_R_factor_gt 0.0366
_refine_ls_shift/su_max 0.001
_refine_ls_shift/su_mean 0.000
_refine_ls_structure_factor_coef Fsqd
_refine_ls_weighting_details 'w=1/[\s^2^(Fo^2^)+(0.0380P)^2^+3.0059P] where P=(Fo^2^+2Fc^2^)/3'
_refine_ls_weighting_scheme calc
_refine_ls_wR_factor_gt 0.0833
_refine_ls_wR_factor_ref 0.0884
_reflns_Friedel_coverage 0.000
_reflns_number_gt 2416
_reflns_number_total 2981
_reflns_threshold_expression 'I > 2\s(I)'
_cod_data_source_file c4dt00297k2.cif
_cod_data_source_block 4a_CH2Cl2_100K
_cod_original_cell_volume 1305.9(11)
_cod_database_code 7029520
_olex2_refinement_description
;
1. Others
 Fixed Uiso: H2A(0.022) H2B(0.022) H3A(0.019) H3B(0.019) H6A(0.028) H6B(0.028)
 H7A(0.026) H7B(0.026) H9AA(0.055) H9AB(0.055) H9BC(0.055) H9BD(0.055)
 H9CE(0.055) H9CF(0.055)
 Fixed X: H2A(0.745) H2B(0.5645) H3A(0.5305) H3B(0.7176) H6A(1.0288)
 H6B(1.0753) H7A(1.0391) H7B(0.9921) H9AA(0.7947) H9AB(0.8307) H9BC(0.7774)
 H9BD(0.8099) H9CE(0.8267) H9CF(0.7974)
 Fixed Y: H2A(0.2969) H2B(0.2736) H3A(0.3168) H3B(0.3267) H6A(0.6062)
 H6B(0.5358) H7A(0.5735) H7B(0.6438) H9AA(0.6561) H9AB(0.6829) H9BC(0.7147)
 H9BD(0.6465) H9CE(0.6938) H9CF(0.6515)
 Fixed Z: H2A(0.3424) H2B(0.2717) H3A(0.5322) H3B(0.62) H6A(0.2326)
 H6B(0.3319) H7A(0.598) H7B(0.4986) H9AA(0.8087) H9AB(1.0212) H9BC(0.7749)
 H9BD(0.8859) H9CE(1.022) H9CF(0.8313)
;
_shelx_estimated_absorpt_t_max 0.970
_shelx_estimated_absorpt_t_min 0.681
_shelx_space_group_comment
;
The symmetry employed for this shelxl refinement is uniquely defined
by the following loop, which should always be used as a source of
symmetry information in preference to the above space-group names.
They are only intended as comments.
;
_shelxl_version_number 2013-3

loop_
_space_group_symop_operation_xyz
'x, y, z'
'-x, y+1/2, -z+1/2'
'-x, -y, -z'
'x, -y-1/2, z-1/2'

loop_
_atom_site_label
_atom_site_type_symbol
_atom_site_fract_x
_atom_site_fract_y
_atom_site_fract_z
_atom_site_U_iso_or_equiv
_atom_site_adp_type
_atom_site_occupancy
_atom_site_site_symmetry_order
_atom_site_calc_flag
_atom_site_refinement_flags_posn
_atom_site_refinement_flags_adp
_atom_site_refinement_flags_occupancy
_atom_site_disorder_assembly
_atom_site_disorder_group
Mo1 Mo 0.49406(4) 0.51498(2) 0.13529(4) 0.00865(10) Uani 1 1 d . . . . .
S1 S 0.57584(13) 0.36959(4) -0.03742(13) 0.0140(2) Uani 1 1 d . . . . .
S2 S 0.78777(12) 0.51581(5) -0.03991(14) 0.0159(2) Uani 1 1 d . . . . .
O1 O 0.6121(3) 0.45019(13) 0.5959(4) 0.0152(6) Uani 1 1 d . . . . .
O2 O 0.7250(4) 0.59866(15) 0.5466(4) 0.0232(7) Uani 1 1 d . . . . .
N1 N 0.5669(4) 0.42292(14) 0.2813(4) 0.0101(6) Uani 1 1 d . . . . .
N2 N 0.7319(4) 0.54915(15) 0.2713(4) 0.0124(7) Uani 1 1 d . . . . .
C1 C 0.5896(5) 0.36932(18) 0.1926(5) 0.0120(8) Uani 1 1 d . . . . .
C2 C 0.6363(5) 0.31060(19) 0.3232(6) 0.0182(9) Uani 1 1 d . . . . .
H2A H 0.7450 0.2969 0.3424 0.022 Uiso 1 1 calc R U . . .
H2B H 0.5645 0.2736 0.2717 0.022 Uiso 1 1 calc R U . . .
C3 C 0.6218(5) 0.33633(18) 0.5093(5) 0.0154(8) Uani 1 1 d . . . . .
H3A H 0.5305 0.3168 0.5322 0.019 Uiso 1 1 calc R U . . .
H3B H 0.7176 0.3267 0.6200 0.019 Uiso 1 1 calc R U . . .
C4 C 0.6002(5) 0.40908(18) 0.4771(5) 0.0112(7) Uani 1 1 d . . . . .
C5 C 0.8347(5) 0.54510(19) 0.1824(6) 0.0152(8) Uani 1 1 d . . . . .
C6 C 0.9958(5) 0.5708(2) 0.3007(6) 0.0235(10) Uani 1 1 d . . . . .
H6A H 1.0288 0.6062 0.2326 0.028 Uiso 1 1 calc R U . . .
H6B H 1.0753 0.5358 0.3319 0.028 Uiso 1 1 calc R U . . .
C7 C 0.9706(5) 0.5965(2) 0.4825(6) 0.0217(9) Uani 1 1 d . . . . .
H7A H 1.0391 0.5735 0.5980 0.026 Uiso 1 1 calc R U . . .
H7B H 0.9921 0.6438 0.4986 0.026 Uiso 1 1 calc R U . . .
C8 C 0.7988(5) 0.58226(19) 0.4471(6) 0.0159(8) Uani 1 1 d . . . . .
Cl1 Cl 1.03983(18) 0.69920(9) 0.9261(2) 0.0545(4) Uani 1 1 d D . . . .
Cl2 Cl 0.7334(3) 0.76209(10) 0.8046(4) 0.0304(6) Uani 0.578(3) 1 d D . P A 1
Cl2A Cl 0.7995(11) 0.7286(5) 1.0866(13) 0.089(3) Uiso 0.219(2) 1 d D . P A 2
Cl2B Cl 0.7398(13) 0.7598(7) 0.754(2) 0.089(3) Uiso 0.203(3) 1 d D . P A 3
C9 C 0.8404(5) 0.6930(3) 0.8958(8) 0.0459(15) Uani 1 1 d D . . . .
H9AA H 0.7947 0.6561 0.8087 0.055 Uiso 0.578(3) 1 calc R U P A 1
H9AB H 0.8307 0.6829 1.0212 0.055 Uiso 0.578(3) 1 calc R U P A 1
H9BC H 0.7774 0.7147 0.7749 0.055 Uiso 0.219(2) 1 calc R U P A 2
H9BD H 0.8099 0.6465 0.8859 0.055 Uiso 0.219(2) 1 calc R U P A 2
H9CE H 0.8267 0.6938 1.0220 0.055 Uiso 0.203(3) 1 calc R U P A 3
H9CF H 0.7974 0.6515 0.8313 0.055 Uiso 0.203(3) 1 calc R U P A 3

loop_
_atom_site_aniso_label
_atom_site_aniso_U_11
_atom_site_aniso_U_22
_atom_site_aniso_U_33
_atom_site_aniso_U_23
_atom_site_aniso_U_13
_atom_site_aniso_U_12
Mo1 0.01238(18) 0.00644(15) 0.00819(16) -0.00063(12) 0.00490(12) -0.00002(13)
S1 0.0232(6) 0.0093(4) 0.0108(4) -0.0009(3) 0.0075(4) 0.0027(4)
S2 0.0140(5) 0.0207(5) 0.0144(5) -0.0047(4) 0.0064(4) -0.0019(4)
O1 0.0210(16) 0.0138(14) 0.0115(13) -0.0031(11) 0.0066(12) -0.0004(12)
O2 0.0270(18) 0.0242(16) 0.0209(16) -0.0094(12) 0.0115(14) -0.0044(13)
N1 0.0134(17) 0.0073(14) 0.0106(15) -0.0001(11) 0.0055(13) 0.0002(12)
N2 0.0130(17) 0.0115(15) 0.0118(15) 0.0013(12) 0.0032(13) 0.0014(13)
C1 0.013(2) 0.0094(17) 0.0125(18) 0.0011(14) 0.0034(15) 0.0020(15)
C2 0.031(3) 0.0101(18) 0.0145(19) 0.0032(15) 0.0093(18) 0.0058(17)
C3 0.024(2) 0.0097(18) 0.0135(19) 0.0037(14) 0.0083(17) 0.0030(17)
C4 0.0103(19) 0.0107(17) 0.0117(17) 0.0007(14) 0.0027(15) -0.0028(15)
C5 0.016(2) 0.0113(18) 0.0161(19) -0.0015(15) 0.0031(16) -0.0020(16)
C6 0.017(2) 0.029(2) 0.023(2) -0.0070(19) 0.0055(19) -0.0062(19)
C7 0.018(2) 0.025(2) 0.021(2) -0.0077(17) 0.0051(18) -0.0037(19)
C8 0.019(2) 0.0130(18) 0.0138(19) -0.0034(15) 0.0028(17) -0.0024(16)
Cl1 0.0362(8) 0.0693(11) 0.0582(9) -0.0280(8) 0.0166(7) -0.0099(7)
Cl2 0.0331(13) 0.0148(9) 0.0479(15) 0.0004(9) 0.0199(11) 0.0019(8)
C9 0.041(4) 0.042(3) 0.055(4) -0.014(3) 0.017(3) -0.002(3)

loop_
_atom_type_symbol
_atom_type_description
_atom_type_scat_dispersion_real
_atom_type_scat_dispersion_imag
_atom_type_scat_source
C C 0.0033 0.0016 'International Tables Vol C Tables 4.2.6.8 and 6.1.1.4'
H H 0.0000 0.0000 'International Tables Vol C Tables 4.2.6.8 and 6.1.1.4'
Cl Cl 0.1484 0.1585 'International Tables Vol C Tables 4.2.6.8 and 6.1.1.4'
Mo Mo -1.6832 0.6857 'International Tables Vol C Tables 4.2.6.8 and 6.1.1.4'
N N 0.0061 0.0033 'International Tables Vol C Tables 4.2.6.8 and 6.1.1.4'
O O 0.0106 0.0060 'International Tables Vol C Tables 4.2.6.8 and 6.1.1.4'
S S 0.1246 0.1234 'International Tables Vol C Tables 4.2.6.8 and 6.1.1.4'

loop_
_geom_angle_atom_site_label_1
_geom_angle_atom_site_label_2
_geom_angle_atom_site_label_3
_geom_angle
_geom_angle_site_symmetry_1
_geom_angle_site_symmetry_3
Mo1 Mo1 S1 95.13(3) 3_665 3_665
Mo1 Mo1 S2 92.40(4) 3_665 3_665
Mo1 Mo1 N1 96.54(9) 3_665 .
Mo1 Mo1 N2 99.46(9) 3_665 .
S2 Mo1 S1 91.45(4) 3_665 3_665
N1 Mo1 S1 167.82(8) . 3_665
N1 Mo1 S2 91.54(9) . 3_665
N2 Mo1 S1 86.58(9) . 3_665
N2 Mo1 S2 168.10(9) . 3_665
N2 Mo1 N1 88.07(12) . .
C1 S1 Mo1 102.87(13) . 3_665
C5 S2 Mo1 104.91(15) . 3_665
C1 N1 Mo1 123.0(2) . .
C1 N1 C4 109.2(3) . .
C4 N1 Mo1 127.7(2) . .
C5 N2 Mo1 120.8(3) . .
C5 N2 C8 110.0(3) . .
C8 N2 Mo1 129.0(3) . .
N1 C1 S1 122.2(3) . .
N1 C1 C2 113.4(3) . .
C2 C1 S1 124.3(3) . .
C1 C2 H2A 111.3 . .
C1 C2 H2B 111.3 . .
C1 C2 C3 102.3(3) . .
H2A C2 H2B 109.2 . .
C3 C2 H2A 111.3 . .
C3 C2 H2B 111.3 . .
C2 C3 H3A 110.9 . .
C2 C3 H3B 110.9 . .
H3A C3 H3B 108.9 . .
C4 C3 C2 104.2(3) . .
C4 C3 H3A 110.9 . .
C4 C3 H3B 110.9 . .
O1 C4 N1 123.5(3) . .
O1 C4 C3 127.2(3) . .
N1 C4 C3 109.4(3) . .
N2 C5 S2 122.4(3) . .
N2 C5 C6 113.3(3) . .
C6 C5 S2 124.2(3) . .
C5 C6 H6A 111.2 . .
C5 C6 H6B 111.2 . .
C5 C6 C7 102.7(4) . .
H6A C6 H6B 109.1 . .
C7 C6 H6A 111.2 . .
C7 C6 H6B 111.2 . .
C6 C7 H7A 111.0 . .
C6 C7 H7B 111.0 . .
H7A C7 H7B 109.0 . .
C8 C7 C6 103.8(3) . .
C8 C7 H7A 111.0 . .
C8 C7 H7B 111.0 . .
O2 C8 N2 123.4(4) . .
O2 C8 C7 126.6(4) . .
N2 C8 C7 109.9(3) . .
Cl1 C9 Cl2B 108.4(5) . .
Cl1 C9 H9AA 108.7 . .
Cl1 C9 H9AB 108.7 . .
Cl1 C9 H9BC 109.3 . .
Cl1 C9 H9BD 109.3 . .
Cl1 C9 H9CE 110.0 . .
Cl1 C9 H9CF 110.0 . .
Cl2 C9 Cl1 114.1(3) . .
Cl2 C9 H9AA 108.7 . .
Cl2 C9 H9AB 108.7 . .
Cl2A C9 Cl1 111.6(4) . .
Cl2A C9 H9BC 109.3 . .
Cl2A C9 H9BD 109.3 . .
Cl2B C9 H9CE 110.0 . .
Cl2B C9 H9CF 110.0 . .
H9AA C9 H9AB 107.6 . .
H9BC C9 H9BD 108.0 . .
H9CE C9 H9CF 108.4 . .

loop_
_geom_bond_atom_site_label_1
_geom_bond_atom_site_label_2
_geom_bond_distance
_geom_bond_site_symmetry_2
Mo1 Mo1 2.1447(11) 3_665
Mo1 S1 2.4985(15) 3_665
Mo1 S2 2.4937(16) 3_665
Mo1 N1 2.168(3) .
Mo1 N2 2.164(3) .
S1 Mo1 2.4986(15) 3_665
S1 C1 1.673(4) .
S2 Mo1 2.4936(16) 3_665
S2 C5 1.672(4) .
O1 C4 1.200(5) .
O2 C8 1.208(5) .
N1 C1 1.336(5) .
N1 C4 1.411(5) .
N2 C5 1.322(5) .
N2 C8 1.412(5) .
C1 C2 1.515(5) .
C2 H2A 0.9900 .
C2 H2B 0.9900 .
C2 C3 1.531(5) .
C3 H3A 0.9900 .
C3 H3B 0.9900 .
C3 C4 1.516(5) .
C5 C6 1.519(6) .
C6 H6A 0.9900 .
C6 H6B 0.9900 .
C6 C7 1.542(6) .
C7 H7A 0.9900 .
C7 H7B 0.9900 .
C7 C8 1.521(6) .
Cl1 C9 1.754(5) .
Cl2 C9 1.723(5) .
Cl2A C9 1.749(7) .
Cl2B C9 1.779(8) .
C9 H9AA 0.9900 .
C9 H9AB 0.9900 .
C9 H9BC 0.9900 .
C9 H9BD 0.9900 .
C9 H9CE 0.9900 .
C9 H9CF 0.9900 .

loop_
_geom_torsion_atom_site_label_1
_geom_torsion_atom_site_label_2
_geom_torsion_atom_site_label_3
_geom_torsion_atom_site_label_4
_geom_torsion
_geom_torsion_site_symmetry_1
Mo1 S1 C1 N1 -0.8(4) 3_665
Mo1 S1 C1 C2 -177.5(3) 3_665
Mo1 S2 C5 N2 -0.8(4) 3_665
Mo1 S2 C5 C6 -179.4(3) 3_665
Mo1 N1 C1 S1 4.4(5) .
Mo1 N1 C1 C2 -178.6(3) .
Mo1 N1 C4 O1 -10.4(6) .
Mo1 N1 C4 C3 171.2(3) .
Mo1 N2 C5 S2 1.8(5) .
Mo1 N2 C5 C6 -179.4(3) .
Mo1 N2 C8 O2 -2.8(6) .
Mo1 N2 C8 C7 -179.8(3) .
S1 C1 C2 C3 -177.3(3) .
S2 C5 C6 C7 175.4(3) .
N1 C1 C2 C3 5.7(5) .
N2 C5 C6 C7 -3.4(5) .
C1 N1 C4 O1 168.6(4) .
C1 N1 C4 C3 -9.8(4) .
C1 C2 C3 C4 -10.7(4) .
C2 C3 C4 O1 -165.4(4) .
C2 C3 C4 N1 12.9(4) .
C4 N1 C1 S1 -174.7(3) .
C4 N1 C1 C2 2.3(5) .
C5 N2 C8 O2 171.8(4) .
C5 N2 C8 C7 -5.1(5) .
C5 C6 C7 C8 0.2(4) .
C6 C7 C8 O2 -174.0(4) .
C6 C7 C8 N2 2.8(5) .
C8 N2 C5 S2 -173.4(3) .
C8 N2 C5 C6 5.4(5) .
